data_1502355
loop_
_publ_author_name
'Z\"ophel, Lukas'
'Enkelmann, Volker'
'Rieger, Ralph'
'M\"ullen, Klaus'

_publ_section_title
;
 Saddle Shaped Hexaaryl[a,c,fg,j,l,op]tetracenes from
 4,5,9,10-Tetrafunctionalized Pyrenes
;
_journal_coden_ASTM ORLEF7
_journal_issue 17
_journal_name_full 'Organic Letters'
_journal_page_first 4506
_journal_page_last 4509
_journal_paper_doi 10.1021/ol2016516
_journal_volume 13
_journal_year 2011
_chemical_formula_moiety 'C48 H50 S4'
_chemical_formula_sum 'C48 H50 S4'
_chemical_formula_weight 755.19
_space_group_IT_number 2
_symmetry_cell_setting triclinic
_symmetry_space_group_name_Hall '-P 1'
_symmetry_space_group_name_H-M 'P -1'
_atom_sites_solution_hydrogens geom
_atom_sites_solution_primary direct
_audit_creation_date 11-05-11
_audit_creation_method CRYSTALS_ver_12.84
_cell_angle_alpha 71.062(4)
_cell_angle_beta 88.429(3)
_cell_angle_gamma 80.284(4)
_cell_formula_units_Z 2
_cell_length_a 9.5284(6)
_cell_length_b 14.0861(7)
_cell_length_c 16.0076(9)
_cell_measurement_reflns_used 0
_cell_measurement_temperature 120
_cell_measurement_theta_max 0
_cell_measurement_theta_min 0
_cell_volume 2002.2(2)
_computing_cell_refinement 'DENZO/SCALEPACK (Otwinowski & Minor, 1997)'
_computing_data_collection 'COLLECT (Nonius, 1997-2001).'
_computing_data_reduction 'DENZO/SCALEPACK (Otwinowski & Minor, 1997)'
_computing_molecular_graphics 'CAMERON (Watkin et al., 1996)'
_computing_publication_material 'CRYSTALS (Betteridge et al., 2003)'
_computing_structure_refinement 'CRYSTALS (Betteridge et al., 2003)'
_computing_structure_solution 'SHELXS 86 (Sheldrick, 1986)'
_diffrn_ambient_temperature 120
_diffrn_measured_fraction_theta_full 0.969
_diffrn_measured_fraction_theta_max 0.952
_diffrn_measurement_device_type 'Nonius KappaCCD'
_diffrn_measurement_method '\f & \w scans'
_diffrn_radiation_monochromator graphite
_diffrn_radiation_type 'Mo K\a'
_diffrn_radiation_wavelength 0.71073
_diffrn_reflns_av_R_equivalents 0.086
_diffrn_reflns_limit_h_max 12
_diffrn_reflns_limit_h_min -12
_diffrn_reflns_limit_k_max 18
_diffrn_reflns_limit_k_min -17
_diffrn_reflns_limit_l_max 20
_diffrn_reflns_limit_l_min -18
_diffrn_reflns_number 17173
_diffrn_reflns_theta_full 25.036
_diffrn_reflns_theta_max 27.512
_diffrn_reflns_theta_min 2.922
_diffrn_standards_number 0
_exptl_absorpt_coefficient_mu 0.271
_exptl_absorpt_correction_T_max 0.97
_exptl_absorpt_correction_T_min 0.87
_exptl_absorpt_correction_type multi-scan
_exptl_absorpt_process_details 'SORTAV (Blessing)'
_exptl_crystal_colour yellow
_exptl_crystal_density_diffrn 1.253
_exptl_crystal_description prism
_exptl_crystal_F_000 804
_exptl_crystal_size_max 0.41
_exptl_crystal_size_mid 0.22
_exptl_crystal_size_min 0.13
_refine_diff_density_max 0.45
_refine_diff_density_min -0.66
_refine_ls_extinction_coef 20(50)
_refine_ls_extinction_method 'Larson (1970), Equation 22'
_refine_ls_goodness_of_fit_ref 1.1009
_refine_ls_hydrogen_treatment constr
_refine_ls_matrix_type full
_refine_ls_number_parameters 470
_refine_ls_number_reflns 5436
_refine_ls_number_restraints 0
_refine_ls_R_factor_all 0.1014
_refine_ls_R_factor_gt 0.0583
_refine_ls_shift/su_max 0.003128
_refine_ls_structure_factor_coef F
_refine_ls_weighting_details
;

 Method, part 1, Chebychev polynomial, (Watkin, 1994, Prince, 1982) 

 [weight] = 1.0/[A~0~*T~0~(x)+A~1~*T~1~(x) ... +A~n-1~]*T~n-1~(x)] 

 where A~i~ are the Chebychev coefficients listed below and x= Fcalc/Fmax 

 Method = Robust Weighting (Prince, 1982) 

 W = [weight] * [1-(deltaF/6*sigmaF)^2^]^2^ 

 A~i~ are: 

 3.88 -0.572 3.27 

;
_refine_ls_weighting_scheme calc
_refine_ls_wR_factor_all 0.0584
_refine_ls_wR_factor_gt 0.0563
_refine_ls_wR_factor_ref 0.0563
_reflns_limit_h_max 12
_reflns_limit_h_min -12
_reflns_limit_k_max 18
_reflns_limit_k_min -16
_reflns_limit_l_max 20
_reflns_limit_l_min 0
_reflns_number_gt 5436
_reflns_number_total 8785
_reflns_threshold_expression I>3.0\s(I)
_cod_data_source_file ol2016516_si_005.cif
_cod_data_source_block 4thienopy
_cod_depositor_comments
;
The following automatic conversions were performed:

'_symmetry_cell_setting' value 'Triclinic' changed to 'triclinic'
according to /home/saulius/struct/CIF-dictionaries/cif_core.dic
dictionary named 'cif_core.dic' version 2.4.1 from 2010-06-29.

Automatic conversion script
Id: cif_fix_values 1715 2011-07-08 13:25:40Z adriana 
;
_cod_original_sg_symbol_H-M 'P -1 '
_cod_database_code 1502355

loop_
_symmetry_equiv_pos_as_xyz
x,y,z
-x,-y,-z

loop_
_atom_site_label
_atom_site_type_symbol
_atom_site_fract_x
_atom_site_fract_y
_atom_site_fract_z
_atom_site_U_iso_or_equiv
_atom_site_occupancy
_atom_site_adp_type
_atom_site_refinement_flags_posn
S1 S 1.15004(8) 0.89209(6) 0.27368(5) 0.0273 1.0000 Uani .
S2 S 0.82826(8) 0.78100(5) 0.21990(5) 0.0255 1.0000 Uani .
S3 S 1.29063(9) 0.63417(6) -0.26649(5) 0.0307 1.0000 Uani .
S4 S 1.65204(8) 0.54871(6) -0.11946(5) 0.0264 1.0000 Uani .
C1 C 1.1787(3) 0.7340(2) 0.00169(18) 0.0206 1.0000 Uani .
C2 C 1.3018(3) 0.7746(2) 0.01107(18) 0.0216 1.0000 Uani .
C3 C 1.4278(3) 0.7531(2) -0.03493(18) 0.0216 1.0000 Uani .
C4 C 1.5485(3) 0.7933(2) -0.02386(18) 0.0220 1.0000 Uani .
C5 C 1.5467(3) 0.8522(2) 0.03089(19) 0.0242 1.0000 Uani .
C6 C 1.4245(3) 0.8747(2) 0.07469(18) 0.0238 1.0000 Uani .
C7 C 1.3008(3) 0.8364(2) 0.06540(18) 0.0210 1.0000 Uani .
C8 C 1.1700(3) 0.8619(2) 0.10866(18) 0.0217 1.0000 Uani .
C9 C 1.0495(3) 0.8243(2) 0.09865(18) 0.0221 1.0000 Uani .
C10 C 1.0513(3) 0.7583(2) 0.04542(18) 0.0217 1.0000 Uani .
C11 C 0.9302(3) 0.7179(2) 0.03398(19) 0.0240 1.0000 Uani .
C12 C 0.9340(3) 0.6570(2) -0.0190(2) 0.0276 1.0000 Uani .
C13 C 1.0568(3) 0.6333(2) -0.06179(19) 0.0250 1.0000 Uani .
C14 C 1.1799(3) 0.6710(2) -0.05223(18) 0.0232 1.0000 Uani .
C15 C 1.3093(3) 0.6488(2) -0.09747(18) 0.0228 1.0000 Uani .
C16 C 1.4273(3) 0.6903(2) -0.09097(18) 0.0224 1.0000 Uani .
C17 C 1.1668(3) 0.9321(2) 0.16101(18) 0.0227 1.0000 Uani .
C18 C 1.1713(3) 1.0332(2) 0.1301(2) 0.0274 1.0000 Uani .
C19 C 1.1580(3) 1.0797(2) 0.1976(2) 0.0299 1.0000 Uani .
C20 C 1.1463(3) 1.0128(2) 0.2789(2) 0.0273 1.0000 Uani .
C21 C 1.1213(4) 1.0341(3) 0.3653(2) 0.0342 1.0000 Uani .
C22 C 0.9683(4) 1.0879(3) 0.3709(2) 0.0378 1.0000 Uani .
C23 C 0.8565(4) 1.0217(3) 0.3739(3) 0.0423 1.0000 Uani .
C24 C 0.7056(4) 1.0765(3) 0.3754(3) 0.0570 1.0000 Uani .
C25 C 0.9139(3) 0.8603(2) 0.13578(18) 0.0221 1.0000 Uani .
C26 C 0.8434(3) 0.9579(2) 0.11369(19) 0.0240 1.0000 Uani .
C27 C 0.7188(3) 0.9690(2) 0.1632(2) 0.0282 1.0000 Uani .
C28 C 0.6948(3) 0.8797(2) 0.22365(19) 0.0268 1.0000 Uani .
C29 C 0.5756(3) 0.8616(3) 0.2858(2) 0.0306 1.0000 Uani .
C30 C 0.6223(3) 0.8086(2) 0.3821(2) 0.0294 1.0000 Uani .
C31 C 0.4994(4) 0.7972(3) 0.4446(2) 0.0394 1.0000 Uani .
C32 C 0.5484(5) 0.7406(4) 0.5395(3) 0.0700 1.0000 Uani .
C33 C 1.3098(3) 0.5828(2) -0.15346(18) 0.0223 1.0000 Uani .
C34 C 1.3271(3) 0.4788(2) -0.1282(2) 0.0290 1.0000 Uani .
C35 C 1.3265(3) 0.4419(2) -0.2008(2) 0.0302 1.0000 Uani .
C36 C 1.3071(3) 0.5163(2) -0.2807(2) 0.0282 1.0000 Uani .
C37 C 1.3036(4) 0.5048(3) -0.3712(2) 0.0355 1.0000 Uani .
C38 C 1.1598(4) 0.5408(3) -0.4214(2) 0.0366 1.0000 Uani .
C39 C 1.1138(4) 0.6561(3) -0.4551(2) 0.0431 1.0000 Uani .
C40 C 0.9794(4) 0.6894(3) -0.5132(3) 0.0527 1.0000 Uani .
C41 C 1.5566(3) 0.6705(2) -0.14070(18) 0.0232 1.0000 Uani .
C42 C 1.6187(3) 0.7381(2) -0.20616(19) 0.0256 1.0000 Uani .
C43 C 1.7413(3) 0.6913(2) -0.2396(2) 0.0286 1.0000 Uani .
C44 C 1.7738(3) 0.5897(2) -0.1991(2) 0.0266 1.0000 Uani .
C45 C 1.8910(3) 0.5139(3) -0.2188(2) 0.0329 1.0000 Uani .
C46 C 1.8340(3) 0.4324(2) -0.2454(2) 0.0349 1.0000 Uani .
C47 C 1.7336(4) 0.4722(2) -0.3251(2) 0.0348 1.0000 Uani .
C48 C 1.6795(4) 0.3885(3) -0.3476(3) 0.0429 1.0000 Uani .
H41 H 1.6325 0.7797 -0.0544 0.0285 1.0000 Uiso R
H51 H 1.6303 0.8772 0.0386 0.0322 1.0000 Uiso R
H61 H 1.4238 0.9161 0.1112 0.0316 1.0000 Uiso R
H111 H 0.8449 0.7336 0.0625 0.0320 1.0000 Uiso R
H121 H 0.8512 0.6305 -0.0258 0.0356 1.0000 Uiso R
H131 H 1.0577 0.5915 -0.0980 0.0331 1.0000 Uiso R
H181 H 1.1819 1.0693 0.0695 0.0359 1.0000 Uiso R
H191 H 1.1573 1.1502 0.1866 0.0392 1.0000 Uiso R
H211 H 1.1870 1.0751 0.3719 0.0443 1.0000 Uiso R
H212 H 1.1365 0.9709 0.4120 0.0443 1.0000 Uiso R
H221 H 0.9612 1.1072 0.4227 0.0493 1.0000 Uiso R
H222 H 0.9491 1.1471 0.3203 0.0493 1.0000 Uiso R
H231 H 0.8743 0.9634 0.4253 0.0574 1.0000 Uiso R
H232 H 0.8651 1.0011 0.3228 0.0574 1.0000 Uiso R
H241 H 0.6398 1.0323 0.3769 0.0724 1.0000 Uiso R
H242 H 0.6960 1.0970 0.4265 0.0724 1.0000 Uiso R
H243 H 0.6869 1.1348 0.3240 0.0724 1.0000 Uiso R
H261 H 0.8742 1.0129 0.0692 0.0327 1.0000 Uiso R
H271 H 0.6584 1.0324 0.1554 0.0368 1.0000 Uiso R
H291 H 0.5191 0.9256 0.2811 0.0394 1.0000 Uiso R
H292 H 0.5197 0.8207 0.2688 0.0394 1.0000 Uiso R
H301 H 0.6823 0.8474 0.3987 0.0393 1.0000 Uiso R
H302 H 0.6742 0.7428 0.3879 0.0393 1.0000 Uiso R
H311 H 0.4493 0.8629 0.4408 0.0551 1.0000 Uiso R
H312 H 0.4374 0.7604 0.4271 0.0551 1.0000 Uiso R
H321 H 0.4690 0.7342 0.5769 0.0852 1.0000 Uiso R
H322 H 0.6102 0.7773 0.5573 0.0852 1.0000 Uiso R
H323 H 0.5983 0.6748 0.5436 0.0852 1.0000 Uiso R
H341 H 1.3395 0.4360 -0.0684 0.0391 1.0000 Uiso R
H351 H 1.3372 0.3715 -0.1942 0.0388 1.0000 Uiso R
H371 H 1.3693 0.5437 -0.4062 0.0478 1.0000 Uiso R
H372 H 1.3337 0.4349 -0.3647 0.0478 1.0000 Uiso R
H381 H 1.1647 0.5176 -0.4710 0.0496 1.0000 Uiso R
H382 H 1.0894 0.5120 -0.3828 0.0496 1.0000 Uiso R
H391 H 1.1889 0.6858 -0.4880 0.0607 1.0000 Uiso R
H392 H 1.0968 0.6791 -0.4055 0.0607 1.0000 Uiso R
H401 H 0.9541 0.7615 -0.5327 0.0697 1.0000 Uiso R
H402 H 0.9961 0.6666 -0.5629 0.0697 1.0000 Uiso R
H403 H 0.9040 0.6599 -0.4804 0.0697 1.0000 Uiso R
H421 H 1.5830 0.8091 -0.2270 0.0350 1.0000 Uiso R
H431 H 1.7950 0.7279 -0.2862 0.0379 1.0000 Uiso R
H451 H 1.9444 0.5500 -0.2659 0.0448 1.0000 Uiso R
H452 H 1.9511 0.4816 -0.1676 0.0448 1.0000 Uiso R
H461 H 1.9131 0.3890 -0.2584 0.0459 1.0000 Uiso R
H462 H 1.7854 0.3942 -0.1969 0.0459 1.0000 Uiso R
H471 H 1.7825 0.5087 -0.3745 0.0449 1.0000 Uiso R
H472 H 1.6553 0.5171 -0.3132 0.0449 1.0000 Uiso R
H481 H 1.6167 0.4176 -0.3978 0.0575 1.0000 Uiso R
H482 H 1.7570 0.3434 -0.3601 0.0575 1.0000 Uiso R
H483 H 1.6298 0.3518 -0.2988 0.0575 1.0000 Uiso R

loop_
_atom_site_aniso_label
_atom_site_aniso_U_11
_atom_site_aniso_U_22
_atom_site_aniso_U_33
_atom_site_aniso_U_23
_atom_site_aniso_U_13
_atom_site_aniso_U_12
S1 0.0325(4) 0.0255(4) 0.0266(4) -0.0118(3) 0.0017(3) -0.0057(3)
S2 0.0220(4) 0.0249(4) 0.0308(4) -0.0099(3) 0.0053(3) -0.0065(3)
S3 0.0413(5) 0.0252(4) 0.0288(4) -0.0129(3) 0.0001(3) -0.0058(3)
S4 0.0232(4) 0.0249(4) 0.0326(4) -0.0118(3) 0.0031(3) -0.0034(3)
C1 0.0187(13) 0.0198(13) 0.0227(13) -0.0062(10) 0.0005(10) -0.0037(10)
C2 0.0198(13) 0.0202(13) 0.0253(13) -0.0078(11) -0.0021(10) -0.0039(10)
C3 0.0194(13) 0.0240(14) 0.0234(13) -0.0103(11) -0.0003(10) -0.0039(10)
C4 0.0202(13) 0.0214(13) 0.0273(14) -0.0115(11) 0.0014(11) -0.0045(10)
C5 0.0188(13) 0.0243(14) 0.0334(15) -0.0126(12) -0.0013(11) -0.0075(11)
C6 0.0232(14) 0.0253(14) 0.0265(14) -0.0120(11) -0.0009(11) -0.0069(11)
C7 0.0187(13) 0.0206(13) 0.0242(13) -0.0074(10) -0.0014(10) -0.0041(10)
C8 0.0226(14) 0.0203(13) 0.0237(13) -0.0083(11) 0.0005(10) -0.0052(10)
C9 0.0203(13) 0.0217(13) 0.0250(13) -0.0088(11) 0.0017(10) -0.0034(10)
C10 0.0212(13) 0.0192(13) 0.0246(13) -0.0059(11) -0.0009(10) -0.0052(10)
C11 0.0186(13) 0.0269(14) 0.0291(15) -0.0117(12) 0.0035(11) -0.0064(11)
C12 0.0220(14) 0.0281(15) 0.0381(16) -0.0160(13) -0.0023(12) -0.0078(11)
C13 0.0219(14) 0.0259(14) 0.0329(15) -0.0159(12) 0.0017(11) -0.0074(11)
C14 0.0247(14) 0.0181(13) 0.0272(14) -0.0073(11) -0.0003(11) -0.0047(11)
C15 0.0232(14) 0.0236(14) 0.0242(13) -0.0109(11) -0.0004(11) -0.0045(11)
C16 0.0229(14) 0.0202(13) 0.0244(13) -0.0072(11) -0.0011(11) -0.0047(10)
C17 0.0213(13) 0.0231(13) 0.0265(13) -0.0112(11) 0.0005(10) -0.0051(10)
C18 0.0285(15) 0.0254(15) 0.0317(15) -0.0121(12) 0.0029(12) -0.0091(12)
C19 0.0318(16) 0.0249(14) 0.0390(17) -0.0166(13) 0.0062(13) -0.0094(12)
C20 0.0258(15) 0.0263(14) 0.0367(16) -0.0192(13) -0.0001(12) -0.0050(11)
C21 0.0403(18) 0.0368(17) 0.0325(16) -0.0196(14) 0.0034(13) -0.0096(14)
C22 0.046(2) 0.0366(18) 0.0385(18) -0.0228(15) 0.0103(15) -0.0073(15)
C23 0.046(2) 0.0363(18) 0.050(2) -0.0219(16) 0.0093(16) -0.0075(15)
C24 0.044(2) 0.051(2) 0.083(3) -0.032(2) 0.013(2) -0.0071(18)
C25 0.0201(13) 0.0253(14) 0.0239(13) -0.0098(11) 0.0011(10) -0.0084(11)
C26 0.0225(14) 0.0246(14) 0.0249(14) -0.0067(11) -0.0017(11) -0.0061(11)
C27 0.0214(14) 0.0289(15) 0.0358(16) -0.0150(13) -0.0007(11) 0.0009(11)
C28 0.0242(14) 0.0305(15) 0.0294(14) -0.0154(12) 0.0005(11) -0.0033(12)
C29 0.0225(14) 0.0415(18) 0.0329(16) -0.0185(14) 0.0056(12) -0.0073(13)
C30 0.0259(15) 0.0304(15) 0.0336(16) -0.0124(13) 0.0058(12) -0.0057(12)
C31 0.0387(19) 0.0415(19) 0.0359(17) -0.0111(15) 0.0084(14) -0.0049(15)
C32 0.062(3) 0.080(3) 0.041(2) 0.003(2) 0.022(2) 0.011(2)
C33 0.0188(13) 0.0235(13) 0.0277(14) -0.0115(11) 0.0011(10) -0.0056(10)
C34 0.0329(16) 0.0272(15) 0.0303(15) -0.0109(12) 0.0053(12) -0.0118(12)
C35 0.0319(16) 0.0241(15) 0.0408(17) -0.0167(13) 0.0041(13) -0.0097(12)
C36 0.0266(15) 0.0309(15) 0.0346(16) -0.0202(13) 0.0032(12) -0.0062(12)
C37 0.0410(19) 0.0375(18) 0.0341(17) -0.0200(14) 0.0058(14) -0.0070(14)
C38 0.0380(18) 0.0452(19) 0.0351(17) -0.0222(15) 0.0045(14) -0.0120(15)
C39 0.044(2) 0.046(2) 0.0416(19) -0.0158(16) -0.0050(15) -0.0089(16)
C40 0.046(2) 0.058(2) 0.052(2) -0.0150(19) -0.0058(17) -0.0091(18)
C41 0.0208(13) 0.0269(14) 0.0270(14) -0.0150(11) 0.0014(11) -0.0051(11)
C42 0.0233(14) 0.0268(14) 0.0302(15) -0.0129(12) 0.0034(11) -0.0071(11)
C43 0.0264(15) 0.0314(16) 0.0338(16) -0.0162(13) 0.0083(12) -0.0103(12)
C44 0.0189(14) 0.0332(16) 0.0346(16) -0.0195(13) 0.0033(11) -0.0065(11)
C45 0.0216(15) 0.0401(17) 0.0418(17) -0.0223(14) 0.0050(12) -0.0005(12)
C46 0.0324(17) 0.0337(17) 0.0398(17) -0.0177(14) 0.0050(13) 0.0024(13)
C47 0.0404(18) 0.0326(16) 0.0337(16) -0.0151(13) 0.0004(14) -0.0038(14)
C48 0.043(2) 0.0388(19) 0.054(2) -0.0253(17) -0.0007(16) -0.0033(15)

loop_
_atom_type_symbol
_atom_type_scat_dispersion_real
_atom_type_scat_dispersion_imag
_atom_type_scat_Cromer_Mann_a1
_atom_type_scat_Cromer_Mann_b1
_atom_type_scat_Cromer_Mann_a2
_atom_type_scat_Cromer_Mann_b2
_atom_type_scat_Cromer_Mann_a3
_atom_type_scat_Cromer_Mann_b3
_atom_type_scat_Cromer_Mann_a4
_atom_type_scat_Cromer_Mann_b4
_atom_type_scat_Cromer_Mann_c
_atom_type_scat_source
C 0.0033 0.0016 2.3100 20.8439 1.0200 10.2075 1.5886 0.5687 0.8650 51.6512 0.2156 'International Tables Vol C 4.2.6.8 and 6.1.1.4'
H 0.0000 0.0000 0.4930 10.5109 0.3229 26.1257 0.1402 3.1424 0.0408 57.7998 0.0030 'International Tables Vol C 4.2.6.8 and 6.1.1.4'
S 0.1246 0.1234 6.9053 1.4679 5.2034 22.2151 1.4379 0.2536 1.5863 56.1720 0.8669 'International Tables Vol C 4.2.6.8 and 6.1.1.4'

loop_
_geom_angle_atom_site_label_1
_geom_angle_atom_site_label_2
_geom_angle_atom_site_label_3
_geom_angle
_geom_angle_publ_flag
C17 S1 C20 92.59(14) yes
C25 S2 C28 92.88(14) yes
C33 S3 C36 93.21(14) yes
C41 S4 C44 92.60(14) yes
C2 C1 C10 119.7(2) yes
C2 C1 C14 120.6(2) yes
C10 C1 C14 119.6(2) yes
C1 C2 C3 119.8(2) yes
C1 C2 C7 120.5(2) yes
C3 C2 C7 119.7(2) yes
C2 C3 C4 118.7(2) yes
C2 C3 C16 119.2(2) yes
C4 C3 C16 122.1(2) yes
C3 C4 C5 120.9(2) yes
C3 C4 H41 119.3 no
C5 C4 H41 119.8 no
C4 C5 C6 120.8(3) yes
C4 C5 H51 119.5 no
C6 C5 H51 119.7 no
C5 C6 C7 120.3(3) yes
C5 C6 H61 120.2 no
C7 C6 H61 119.5 no
C2 C7 C6 119.5(2) yes
C2 C7 C8 119.3(2) yes
C6 C7 C8 121.1(2) yes
C7 C8 C9 120.5(2) yes
C7 C8 C17 119.1(2) yes
C9 C8 C17 120.3(2) yes
C8 C9 C10 120.4(2) yes
C8 C9 C25 119.1(2) yes
C10 C9 C25 120.2(2) yes
C9 C10 C1 119.4(2) yes
C9 C10 C11 122.1(2) yes
C1 C10 C11 118.5(2) yes
C10 C11 C12 120.8(3) yes
C10 C11 H111 119.3 no
C12 C11 H111 119.9 no
C11 C12 C13 121.1(3) yes
C11 C12 H121 119.4 no
C13 C12 H121 119.4 no
C12 C13 C14 120.3(3) yes
C12 C13 H131 120.1 no
C14 C13 H131 119.6 no
C1 C14 C13 119.7(2) yes
C1 C14 C15 118.8(2) yes
C13 C14 C15 121.5(2) yes
C14 C15 C16 120.9(2) yes
C14 C15 C33 118.5(2) yes
C16 C15 C33 120.5(2) yes
C3 C16 C15 120.5(2) yes
C3 C16 C41 119.2(2) yes
C15 C16 C41 120.3(2) yes
C8 C17 S1 122.1(2) yes
C8 C17 C18 127.4(3) yes
S1 C17 C18 110.5(2) yes
C17 C18 C19 113.3(3) yes
C17 C18 H181 123.1 no
C19 C18 H181 123.6 no
C18 C19 C20 112.9(3) yes
C18 C19 H191 123.7 no
C20 C19 H191 123.4 no
S1 C20 C19 110.7(2) yes
S1 C20 C21 120.7(2) yes
C19 C20 C21 128.4(3) yes
C20 C21 C22 112.4(3) yes
C20 C21 H211 109.1 no
C22 C21 H211 109.5 no
C20 C21 H212 108.3 no
C22 C21 H212 108.0 no
H211 C21 H212 109.5 no
C21 C22 C23 113.2(3) yes
C21 C22 H221 109.2 no
C23 C22 H221 108.2 no
C21 C22 H222 108.1 no
C23 C22 H222 108.6 no
H221 C22 H222 109.5 no
C22 C23 C24 113.1(3) yes
C22 C23 H231 108.7 no
C24 C23 H231 109.0 no
C22 C23 H232 108.2 no
C24 C23 H232 108.4 no
H231 C23 H232 109.5 no
C23 C24 H241 110.0 no
C23 C24 H242 108.9 no
H241 C24 H242 109.5 no
C23 C24 H243 109.5 no
H241 C24 H243 109.5 no
H242 C24 H243 109.5 no
C9 C25 S2 123.1(2) yes
C9 C25 C26 126.6(3) yes
S2 C25 C26 110.2(2) yes
C25 C26 C27 113.5(3) yes
C25 C26 H261 123.0 no
C27 C26 H261 123.5 no
C26 C27 C28 113.5(3) yes
C26 C27 H271 123.5 no
C28 C27 H271 123.0 no
S2 C28 C27 109.9(2) yes
S2 C28 C29 121.4(2) yes
C27 C28 C29 128.7(3) yes
C28 C29 C30 114.5(3) yes
C28 C29 H291 108.2 no
C30 C29 H291 108.0 no
C28 C29 H292 108.4 no
C30 C29 H292 108.2 no
H291 C29 H292 109.5 no
C29 C30 C31 113.4(3) yes
C29 C30 H301 108.6 no
C31 C30 H301 108.0 no
C29 C30 H302 108.5 no
C31 C30 H302 108.7 no
H301 C30 H302 109.5 no
C30 C31 C32 112.3(3) yes
C30 C31 H311 109.1 no
C32 C31 H311 108.9 no
C30 C31 H312 108.4 no
C32 C31 H312 108.7 no
H311 C31 H312 109.5 no
C31 C32 H321 110.3 no
C31 C32 H322 108.9 no
H321 C32 H322 109.5 no
C31 C32 H323 109.1 no
H321 C32 H323 109.5 no
H322 C32 H323 109.5 no
C15 C33 S3 121.0(2) yes
C15 C33 C34 128.8(3) yes
S3 C33 C34 110.2(2) yes
C33 C34 C35 112.9(3) yes
C33 C34 H341 123.3 no
C35 C34 H341 123.7 no
C34 C35 C36 114.0(3) yes
C34 C35 H351 123.2 no
C36 C35 H351 122.8 no
S3 C36 C35 109.7(2) yes
S3 C36 C37 122.0(2) yes
C35 C36 C37 128.3(3) yes
C36 C37 C38 116.2(3) yes
C36 C37 H371 107.5 no
C38 C37 H371 107.2 no
C36 C37 H372 108.0 no
C38 C37 H372 108.4 no
H371 C37 H372 109.5 no
C37 C38 C39 114.3(3) yes
C37 C38 H381 108.9 no
C39 C38 H381 107.7 no
C37 C38 H382 108.1 no
C39 C38 H382 108.2 no
H381 C38 H382 109.5 no
C38 C39 C40 112.8(3) yes
C38 C39 H391 108.5 no
C40 C39 H391 109.0 no
C38 C39 H392 108.3 no
C40 C39 H392 108.8 no
H391 C39 H392 109.5 no
C39 C40 H401 110.3 no
C39 C40 H402 109.0 no
H401 C40 H402 109.5 no
C39 C40 H403 109.2 no
H401 C40 H403 109.5 no
H402 C40 H403 109.5 no
C16 C41 S4 121.2(2) yes
C16 C41 C42 128.8(3) yes
S4 C41 C42 110.0(2) yes
C41 C42 C43 113.2(3) yes
C41 C42 H421 123.1 no
C43 C42 H421 123.8 no
C42 C43 C44 113.6(3) yes
C42 C43 H431 123.3 no
C44 C43 H431 123.1 no
S4 C44 C43 110.6(2) yes
S4 C44 C45 120.3(2) yes
C43 C44 C45 129.0(3) yes
C44 C45 C46 112.8(2) yes
C44 C45 H451 108.2 no
C46 C45 H451 108.8 no
C44 C45 H452 108.7 no
C46 C45 H452 108.8 no
H451 C45 H452 109.5 no
C45 C46 C47 115.2(3) yes
C45 C46 H461 108.0 no
C47 C46 H461 107.7 no
C45 C46 H462 108.3 no
C47 C46 H462 108.2 no
H461 C46 H462 109.5 no
C46 C47 C48 112.8(3) yes
C46 C47 H471 108.7 no
C48 C47 H471 108.2 no
C46 C47 H472 108.2 no
C48 C47 H472 109.4 no
H471 C47 H472 109.5 no
C47 C48 H481 109.3 no
C47 C48 H482 110.1 no
H481 C48 H482 109.5 no
C47 C48 H483 108.9 no
H481 C48 H483 109.5 no
H482 C48 H483 109.5 no

loop_
_geom_bond_atom_site_label_1
_geom_bond_atom_site_label_2
_geom_bond_distance
_geom_bond_publ_flag
S1 C17 1.718(3) yes
S1 C20 1.724(3) yes
S2 C25 1.732(3) yes
S2 C28 1.734(3) yes
S3 C33 1.719(3) yes
S3 C36 1.729(3) yes
S4 C41 1.732(3) yes
S4 C44 1.724(3) yes
C1 C2 1.421(4) yes
C1 C10 1.432(4) yes
C1 C14 1.423(4) yes
C2 C3 1.431(4) yes
C2 C7 1.415(4) yes
C3 C4 1.403(4) yes
C3 C16 1.451(4) yes
C4 C5 1.387(4) yes
C4 H41 0.950 no
C5 C6 1.386(4) yes
C5 H51 0.950 no
C6 C7 1.406(4) yes
C6 H61 0.950 no
C7 C8 1.457(4) yes
C8 C9 1.376(4) yes
C8 C17 1.485(4) yes
C9 C10 1.449(4) yes
C9 C25 1.488(4) yes
C10 C11 1.410(4) yes
C11 C12 1.385(4) yes
C11 H111 0.950 no
C12 C13 1.387(4) yes
C12 H121 0.950 no
C13 C14 1.398(4) yes
C13 H131 0.950 no
C14 C15 1.452(4) yes
C15 C16 1.372(4) yes
C15 C33 1.486(4) yes
C16 C41 1.484(4) yes
C17 C18 1.355(4) yes
C18 C19 1.426(4) yes
C18 H181 0.950 no
C19 C20 1.351(4) yes
C19 H191 0.950 no
C20 C21 1.512(4) yes
C21 C22 1.540(5) yes
C21 H211 0.950 no
C21 H212 0.950 no
C22 C23 1.520(5) yes
C22 H221 0.950 no
C22 H222 0.950 no
C23 C24 1.516(5) yes
C23 H231 0.950 no
C23 H232 0.950 no
C24 H241 0.950 no
C24 H242 0.950 no
C24 H243 0.950 no
C25 C26 1.360(4) yes
C26 C27 1.424(4) yes
C26 H261 0.950 no
C27 C28 1.366(4) yes
C27 H271 0.950 no
C28 C29 1.488(4) yes
C29 C30 1.521(4) yes
C29 H291 0.950 no
C29 H292 0.950 no
C30 C31 1.514(4) yes
C30 H301 0.950 no
C30 H302 0.950 no
C31 C32 1.513(5) yes
C31 H311 0.950 no
C31 H312 0.950 no
C32 H321 0.950 no
C32 H322 0.950 no
C32 H323 0.950 no
C33 C34 1.369(4) yes
C34 C35 1.419(4) yes
C34 H341 0.950 no
C35 C36 1.359(4) yes
C35 H351 0.950 no
C36 C37 1.510(4) yes
C37 C38 1.531(5) yes
C37 H371 0.950 no
C37 H372 0.950 no
C38 C39 1.524(5) yes
C38 H381 0.950 no
C38 H382 0.950 no
C39 C40 1.518(5) yes
C39 H391 0.950 no
C39 H392 0.950 no
C40 H401 0.950 no
C40 H402 0.950 no
C40 H403 0.950 no
C41 C42 1.365(4) yes
C42 C43 1.421(4) yes
C42 H421 0.950 no
C43 C44 1.350(4) yes
C43 H431 0.950 no
C44 C45 1.511(4) yes
C45 C46 1.528(5) yes
C45 H451 0.950 no
C45 H452 0.950 no
C46 C47 1.509(5) yes
C46 H461 0.950 no
C46 H462 0.950 no
C47 C48 1.510(5) yes
C47 H471 0.950 no
C47 H472 0.950 no
C48 H481 0.950 no
C48 H482 0.950 no
C48 H483 0.950 no
